data_1545209
loop_
_publ_author_name
'Patil, Pravin'
'Madhavachary, Rudrakshula'
'Kurpiewska, Katarzyna'
'Kalinowska-T\/lu\'scik, Justyna'
'D\"omling, Alexander'

_publ_section_title
;
 De Novo Assembly of Highly Substituted Morpholines and Piperazines.
;
_journal_issue 3
_journal_name_full 'Organic letters'
_journal_page_first 642
_journal_page_last 645
_journal_paper_doi 10.1021/acs.orglett.6b03807
_journal_volume 19
_journal_year 2017
_chemical_formula_moiety 'C13 H25 N5 O'
_chemical_formula_sum 'C13 H25 N5 O'
_chemical_formula_weight 267.38
_space_group_crystal_system triclinic
_space_group_IT_number 2
_space_group_name_Hall '-P 1'
_space_group_name_H-M_alt 'P -1'
_atom_sites_solution_hydrogens geom
_atom_sites_solution_primary direct
_atom_sites_solution_secondary difmap
_audit_creation_date 2016-09-28T09:22:19-00:00
_audit_creation_method 'WinGX routine CIF_UPDATE'
_cell_angle_alpha 72.849(11)
_cell_angle_beta 74.617(11)
_cell_angle_gamma 74.654(11)
_cell_formula_units_Z 2
_cell_length_a 7.8022(10)
_cell_length_b 9.7161(12)
_cell_length_c 10.8980(13)
_cell_measurement_reflns_used 3335
_cell_measurement_temperature 130.00(10)
_cell_measurement_theta_max 27.5310
_cell_measurement_theta_min 3.0550
_cell_volume 745.38(17)
_computing_cell_refinement
;
        CrysAlisPro, Agilent Technologies,
        Version 1.171.36.20 (release 27-06-2012 CrysAlis171 .NET)
        (compiled Jul 11 2012,15:38:31)
;
_computing_data_collection
;
        CrysAlisPro, Agilent Technologies,
        Version 1.171.36.20 (release 27-06-2012 CrysAlis171 .NET)
        (compiled Jul 11 2012,15:38:31)
;
_computing_data_reduction
;
        CrysAlisPro, Agilent Technologies,
        Version 1.171.36.20 (release 27-06-2012 CrysAlis171 .NET)
        (compiled Jul 11 2012,15:38:31)
;
_computing_structure_refinement 'SHELXL-2014/6 (Sheldrick, 2014)'
_diffrn_ambient_environment N~2~
_diffrn_ambient_temperature 130.00(10)
_diffrn_detector 'CCD plate'
_diffrn_detector_area_resol_mean 10.3756
_diffrn_detector_type Atlas
_diffrn_measured_fraction_theta_full 0.9987
_diffrn_measured_fraction_theta_max 0.8992
_diffrn_measurement_device 'four-circle diffractometer'
_diffrn_measurement_device_type 'SuperNova, Dual, Cu at zero, Atlas'
_diffrn_radiation_monochromator mirror
_diffrn_radiation_probe x-ray
_diffrn_radiation_type 'Mo K\a'
_diffrn_radiation_wavelength 0.71073
_diffrn_reflns_av_R_equivalents 0.0705
_diffrn_reflns_av_sigmaI/netI 0.0879
_diffrn_reflns_limit_h_max 10
_diffrn_reflns_limit_h_min -10
_diffrn_reflns_limit_k_max 12
_diffrn_reflns_limit_k_min -13
_diffrn_reflns_limit_l_max 14
_diffrn_reflns_limit_l_min -13
_diffrn_reflns_number 10330
_diffrn_reflns_theta_full 26.3154
_diffrn_reflns_theta_max 28.6452
_diffrn_reflns_theta_min 3.0647
_diffrn_source 'micro-focus sealed X-ray tube'
_diffrn_source_type 'SuperNova (Mo) X-ray Source'
_exptl_absorpt_coefficient_mu 0.079
_exptl_absorpt_correction_T_max 1.00000
_exptl_absorpt_correction_T_min 0.42915
_exptl_absorpt_correction_type multi-scan
_exptl_absorpt_process_details
;
CrysAlisPro 1.171.38.41r (Rigaku Oxford Diffraction, 2015)
Empirical absorption correction using spherical harmonics,
 implemented in SCALE3 ABSPACK scaling algorithm.
;
_exptl_crystal_colour white
_exptl_crystal_density_diffrn 1.191
_exptl_crystal_density_method 'not measured'
_exptl_crystal_description plate
_exptl_crystal_F_000 292
_exptl_crystal_size_max 0.4
_exptl_crystal_size_mid 0.4
_exptl_crystal_size_min 0.1
_refine_diff_density_max 0.216
_refine_diff_density_min -0.267
_refine_diff_density_rms 0.049
_refine_ls_extinction_coef 0.018(4)
_refine_ls_extinction_expression Fc^*^=kFc[1+0.001xFc^2^\l^3^/sin(2\q)]^-1/4^
_refine_ls_extinction_method SHELXL
_refine_ls_goodness_of_fit_ref 1.041
_refine_ls_hydrogen_treatment mixed
_refine_ls_matrix_type full
_refine_ls_number_parameters 182
_refine_ls_number_reflns 3847
_refine_ls_number_restraints 0
_refine_ls_restrained_S_all 1.041
_refine_ls_R_factor_all 0.0816
_refine_ls_R_factor_gt 0.0507
_refine_ls_shift/su_max 0
_refine_ls_shift/su_mean 0
_refine_ls_structure_factor_coef Fsqd
_refine_ls_weighting_scheme calc
_refine_ls_wR_factor_gt 0.114
_refine_ls_wR_factor_ref 0.1357
_reflns_number_gt 2364
_reflns_number_total 3847
_reflns_threshold_expression >2sigma(I)
_cod_data_source_file ol6b03807_si_005.cif
_cod_data_source_block mcr141_2
_cod_depositor_comments
;
The following automatic conversions were performed:

'_refine_ls_weighting_scheme' value 'calc ' changed to 'calc'
according to
/usr/data/users/saulius/crontab/automatic-downloads/current/ACS/lib/dictionaries/cif_core.dic
dictionary named 'cif_core.dic' version 2.4.2 from 2011-04-26.

Automatic conversion script
Id: cif_fix_values 4268 2015-11-12 08:31:59Z antanas 
;
_cod_original_cell_volume 745.38(16)
_cod_database_code 1545209
_cell_oxdiff_length_a 7.8022(10)
_cell_oxdiff_length_b 9.7161(12)
_cell_oxdiff_length_c 10.8980(13)
_cell_oxdiff_angle_alpha 72.849(11)
_cell_oxdiff_angle_beta 74.617(11)
_cell_oxdiff_angle_gamma 74.654(11)
_cell_oxdiff_volume 745.38(15)
_cell_oxdiff_measurement_reflns_used 3335

loop_
_space_group_symop_id
_space_group_symop_operation_xyz
1 'x, y, z'
2 '-x, -y, -z'

loop_
_atom_site_label
_atom_site_type_symbol
_atom_site_fract_x
_atom_site_fract_y
_atom_site_fract_z
_atom_site_U_iso_or_equiv
_atom_site_adp_type
_atom_site_occupancy
_atom_site_calc_flag
_atom_site_refinement_flags
O10 O 0.14336(17) 0.85629(13) 0.21574(12) 0.0339(3) Uani 1 d .
N1 N 0.46016(18) 0.35280(14) 0.38229(12) 0.0197(3) Uani 1 d .
N7 N 0.10625(19) 0.55895(15) 0.25028(13) 0.0219(3) Uani 1 d .
N4 N 0.25306(19) 0.46592(15) 0.51761(12) 0.0259(4) Uani 1 d .
N2 N 0.47012(19) 0.27098(15) 0.50611(12) 0.0248(4) Uani 1 d .
N3 N 0.3465(2) 0.33977(16) 0.58573(13) 0.0282(4) Uani 1 d .
C16 C 0.3827(2) 0.17273(17) 0.19305(14) 0.0217(4) Uani 1 d .
C15 C 0.4884(2) 0.29637(17) 0.16784(14) 0.0209(4) Uani 1 d .
H15A H 0.5755 0.294 0.086 0.025 Uiso 1 calc R
H15B H 0.402 0.3888 0.1523 0.025 Uiso 1 calc R
C8 C 0.0291(2) 0.68345(19) 0.15233(15) 0.0270(4) Uani 1 d .
H8A H -0.082 0.6654 0.1417 0.032 Uiso 1 calc R
H8B H 0.1138 0.6892 0.0687 0.032 Uiso 1 calc R
C9 C -0.0123(2) 0.82994(18) 0.18826(16) 0.0281(4) Uani 1 d .
H9A H -0.0518 0.9083 0.1163 0.034 Uiso 1 calc R
H9B H -0.1104 0.8303 0.2646 0.034 Uiso 1 calc R
C12 C 0.5927(2) 0.30452(18) 0.26698(14) 0.0212(4) Uani 1 d .
C5 C 0.3253(2) 0.47240(18) 0.39199(15) 0.0203(4) Uani 1 d .
C6 C 0.2568(2) 0.59539(17) 0.28426(15) 0.0211(4) Uani 1 d .
H7 H 0.3557 0.6025 0.2068 0.025 Uiso 1 calc R
C18 C 0.2631(2) 0.22595(19) 0.08891(16) 0.0294(4) Uani 1 d .
H18A H 0.3388 0.2428 0.0029 0.044 Uiso 1 calc R
H18B H 0.1801 0.3158 0.1009 0.044 Uiso 1 calc R
H18C H 0.1961 0.1524 0.0983 0.044 Uiso 1 calc R
C14 C 0.7166(2) 0.16002(19) 0.31846(16) 0.0293(4) Uani 1 d .
H14A H 0.7855 0.1756 0.3724 0.044 Uiso 1 calc R
H14B H 0.7978 0.1249 0.2459 0.044 Uiso 1 calc R
H14C H 0.6444 0.0885 0.3694 0.044 Uiso 1 calc R
C11 C 0.2031(3) 0.74227(19) 0.32230(17) 0.0318(5) Uani 1 d .
H11A H 0.1064 0.7381 0.3997 0.038 Uiso 1 calc R
H11B H 0.3063 0.7628 0.3425 0.038 Uiso 1 calc R
C17 C 0.2571(3) 0.1476(2) 0.32893(15) 0.0291(4) Uani 1 d .
H17A H 0.1888 0.0754 0.3367 0.044 Uiso 1 calc R
H17B H 0.1753 0.2383 0.3397 0.044 Uiso 1 calc R
H17C H 0.3287 0.1133 0.3954 0.044 Uiso 1 calc R
C19 C 0.5085(2) 0.02780(18) 0.17147(16) 0.0294(4) Uani 1 d .
H19A H 0.5699 -0.0173 0.2434 0.044 Uiso 1 calc R
H19B H 0.5962 0.0468 0.0912 0.044 Uiso 1 calc R
H19C H 0.4382 -0.0371 0.1663 0.044 Uiso 1 calc R
C13 C 0.7100(2) 0.4221(2) 0.20314(16) 0.0292(4) Uani 1 d .
H13A H 0.6365 0.5125 0.1644 0.044 Uiso 1 calc R
H13B H 0.8073 0.3893 0.1365 0.044 Uiso 1 calc R
H13C H 0.7592 0.4378 0.2687 0.044 Uiso 1 calc R
H7A H 0.019(3) 0.5428(19) 0.3227(17) 0.034(5) Uiso 1 d .

loop_
_atom_site_aniso_label
_atom_site_aniso_U_11
_atom_site_aniso_U_22
_atom_site_aniso_U_33
_atom_site_aniso_U_23
_atom_site_aniso_U_13
_atom_site_aniso_U_12
O10 0.0363(8) 0.0204(7) 0.0479(8) 0.0046(5) -0.0256(6) -0.0078(6)
N1 0.0218(8) 0.0192(8) 0.0187(7) -0.0005(5) -0.0099(6) -0.0037(6)
N7 0.0210(8) 0.0228(8) 0.0230(7) -0.0024(6) -0.0099(6) -0.0042(6)
N4 0.0264(8) 0.0274(9) 0.0233(7) -0.0032(6) -0.0091(6) -0.0034(7)
N2 0.0282(8) 0.0259(8) 0.0205(7) -0.0005(6) -0.0115(6) -0.0047(7)
N3 0.0307(9) 0.0288(9) 0.0237(7) -0.0021(6) -0.0108(7) -0.0028(7)
C16 0.0232(9) 0.0197(9) 0.0243(8) -0.0020(6) -0.0110(7) -0.0055(7)
C15 0.0224(9) 0.0211(9) 0.0189(8) -0.0030(6) -0.0064(7) -0.0035(7)
C8 0.0273(10) 0.0274(10) 0.0275(9) -0.0013(7) -0.0156(8) -0.0038(8)
C9 0.0250(10) 0.0237(10) 0.0329(9) 0.0018(7) -0.0137(8) -0.0023(8)
C12 0.0186(9) 0.0229(9) 0.0236(8) -0.0069(6) -0.0071(7) -0.0023(7)
C5 0.0171(8) 0.0214(9) 0.0240(8) -0.0034(6) -0.0077(7) -0.0053(7)
C6 0.0185(9) 0.0215(9) 0.0227(8) -0.0027(6) -0.0066(7) -0.0035(7)
C18 0.0311(10) 0.0280(10) 0.0329(9) -0.0030(7) -0.0176(8) -0.0064(8)
C14 0.0261(10) 0.0309(11) 0.0335(9) -0.0104(7) -0.0158(8) 0.0027(8)
C11 0.0392(11) 0.0225(10) 0.0384(10) -0.0015(7) -0.0233(9) -0.0055(9)
C17 0.0312(10) 0.0281(11) 0.0295(9) -0.0025(7) -0.0082(8) -0.0117(8)
C19 0.0325(11) 0.0229(10) 0.0364(10) -0.0067(7) -0.0150(8) -0.0042(8)
C13 0.0261(10) 0.0347(11) 0.0302(9) -0.0109(8) -0.0031(8) -0.0109(9)

loop_
_atom_type_symbol
_atom_type_description
_atom_type_scat_dispersion_real
_atom_type_scat_dispersion_imag
_atom_type_scat_source
C C 0.0033 0.0016 'International Tables Vol C Tables 4.2.6.8 and 6.1.1.4'
H H 0 0 'International Tables Vol C Tables 4.2.6.8 and 6.1.1.4'
N N 0.0061 0.0033 'International Tables Vol C Tables 4.2.6.8 and 6.1.1.4'
O O 0.0106 0.006 'International Tables Vol C Tables 4.2.6.8 and 6.1.1.4'

loop_
_geom_angle_atom_site_label_1
_geom_angle_atom_site_label_2
_geom_angle_atom_site_label_3
_geom_angle
C9 O10 C11 110.27(12)
C5 N1 N2 107.52(13)
C5 N1 C12 132.66(12)
N2 N1 C12 119.77(13)
C8 N7 C6 109.59(13)
C5 N4 N3 106.00(14)
N3 N2 N1 107.00(13)
N2 N3 N4 110.68(12)
C19 C16 C17 110.31(13)
C19 C16 C18 107.14(13)
C17 C16 C18 107.96(14)
C19 C16 C15 112.40(14)
C17 C16 C15 113.06(13)
C18 C16 C15 105.59(12)
C12 C15 C16 122.81(12)
N7 C8 C9 113.49(12)
O10 C9 C8 111.16(14)
N1 C12 C14 108.35(12)
N1 C12 C13 106.55(12)
C14 C12 C13 107.94(13)
N1 C12 C15 109.72(12)
C14 C12 C15 114.13(13)
C13 C12 C15 109.86(12)
N4 C5 N1 108.80(13)
N4 C5 C6 122.33(15)
N1 C5 C6 128.85(14)
N7 C6 C5 109.20(12)
N7 C6 C11 112.46(14)
C5 C6 C11 111.29(12)
O10 C11 C6 109.28(13)

loop_
_geom_bond_atom_site_label_1
_geom_bond_atom_site_label_2
_geom_bond_distance
O10 C9 1.4259(18)
O10 C11 1.4313(19)
N1 C5 1.354(2)
N1 N2 1.3598(16)
N1 C12 1.507(2)
N7 C8 1.4694(19)
N7 C6 1.4735(19)
N4 C5 1.325(2)
N4 N3 1.3646(18)
N2 N3 1.299(2)
C16 C19 1.531(2)
C16 C17 1.535(2)
C16 C18 1.545(2)
C16 C15 1.552(2)
C15 C12 1.5452(19)
C8 C9 1.517(2)
C12 C14 1.525(2)
C12 C13 1.540(2)
C5 C6 1.503(2)
C6 C11 1.525(2)

loop_
_geom_torsion_atom_site_label_1
_geom_torsion_atom_site_label_2
_geom_torsion_atom_site_label_3
_geom_torsion_atom_site_label_4
_geom_torsion
C5 N1 N2 N3 -0.18(16)
C12 N1 N2 N3 177.53(12)
N1 N2 N3 N4 0.29(16)
C5 N4 N3 N2 -0.30(17)
C19 C16 C15 C12 -76.94(19)
C17 C16 C15 C12 48.8(2)
C18 C16 C15 C12 166.58(15)
C6 N7 C8 C9 -49.00(19)
C11 O10 C9 C8 -59.45(18)
N7 C8 C9 O10 53.73(19)
C5 N1 C12 C14 178.62(15)
N2 N1 C12 C14 1.59(17)
C5 N1 C12 C13 62.70(19)
N2 N1 C12 C13 -114.33(15)
C5 N1 C12 C15 -56.2(2)
N2 N1 C12 C15 126.80(14)
C16 C15 C12 N1 -73.31(19)
C16 C15 C12 C14 48.5(2)
C16 C15 C12 C13 169.87(15)
N3 N4 C5 N1 0.18(16)
N3 N4 C5 C6 178.95(13)
N2 N1 C5 N4 -0.01(16)
C12 N1 C5 N4 -177.30(14)
N2 N1 C5 C6 -178.68(14)
C12 N1 C5 C6 4.0(3)
C8 N7 C6 C5 175.61(13)
C8 N7 C6 C11 51.56(18)
N4 C5 C6 N7 -86.82(17)
N1 C5 C6 N7 91.69(19)
N4 C5 C6 C11 37.9(2)
N1 C5 C6 C11 -143.58(15)
C9 O10 C11 C6 61.54(18)
N7 C6 C11 O10 -58.59(18)
C5 C6 C11 O10 178.53(13)
